data_7206169
loop_
_publ_author_name
'Tan, Yu-Hui'
'Yang, Li-Fei'
'Cao, Man-Li'
'Wu, Jin-Ji'
'Ye, Bao-Hui'

_publ_section_title
;
 Liquid-assisted solid-state reaction: assembly of (6,3) and (10,3)
 hydrogen-bonded networks based on [M(Hbiim)3] by oxidation of
 [M(H2biim)3]2+ complexes in the presence of acetate anions
;
_journal_issue 14
_journal_name_full CrystEngComm
_journal_page_first 4512
_journal_paper_doi 10.1039/c1ce00009h
_journal_volume 13
_journal_year 2011
_chemical_formula_sum 'C18 H15 N12 Ru'
_chemical_formula_weight 500.49
_chemical_name_systematic
;
?
;
_space_group_IT_number 14
_symmetry_cell_setting monoclinic
_symmetry_space_group_name_Hall '-P 2ybc'
_symmetry_space_group_name_H-M 'P 1 21/c 1'
_atom_sites_solution_hydrogens geom
_atom_sites_solution_primary direct
_atom_sites_solution_secondary difmap
_audit_creation_method SHELXL-97
_cell_angle_alpha 90.00
_cell_angle_beta 131.125(4)
_cell_angle_gamma 90.00
_cell_formula_units_Z 4
_cell_length_a 12.2028(12)
_cell_length_b 12.6711(12)
_cell_length_c 17.5676(13)
_cell_measurement_reflns_used 3500
_cell_measurement_temperature 293(2)
_cell_measurement_theta_max 25.00
_cell_measurement_theta_min 2.23
_cell_volume 2046.2(3)
_computing_structure_refinement 'SHELXL-97 (Sheldrick, 1997)'
_computing_structure_solution 'SHELXS-97 (Sheldrick, 1990)'
_diffrn_ambient_temperature 293(2)
_diffrn_measured_fraction_theta_full 0.972
_diffrn_measured_fraction_theta_max 0.972
_diffrn_measurement_device_type 'Bruker Smart Apex CCD area detector'
_diffrn_measurement_method 'phi and omega scans'
_diffrn_radiation_monochromator graphite
_diffrn_radiation_source 'fine-focus sealed tube'
_diffrn_radiation_type MoK\a
_diffrn_radiation_wavelength 0.71073
_diffrn_reflns_av_R_equivalents 0.0365
_diffrn_reflns_av_sigmaI/netI 0.0493
_diffrn_reflns_limit_h_max 14
_diffrn_reflns_limit_h_min -14
_diffrn_reflns_limit_k_max 14
_diffrn_reflns_limit_k_min -13
_diffrn_reflns_limit_l_max 10
_diffrn_reflns_limit_l_min -20
_diffrn_reflns_number 8548
_diffrn_reflns_theta_full 25.00
_diffrn_reflns_theta_max 25.00
_diffrn_reflns_theta_min 2.23
_diffrn_standards_decay_% negligible
_exptl_absorpt_coefficient_mu 0.800
_exptl_absorpt_correction_T_max 0.8190
_exptl_absorpt_correction_T_min 0.7671
_exptl_absorpt_correction_type multi-scan
_exptl_absorpt_process_details SADABS
_exptl_crystal_colour green
_exptl_crystal_density_diffrn 1.625
_exptl_crystal_density_method 'not measured'
_exptl_crystal_description block
_exptl_crystal_F_000 1004
_exptl_crystal_size_max 0.35
_exptl_crystal_size_mid 0.30
_exptl_crystal_size_min 0.26
_refine_diff_density_max 0.532
_refine_diff_density_min -0.371
_refine_diff_density_rms 0.082
_refine_ls_extinction_method none
_refine_ls_goodness_of_fit_ref 1.008
_refine_ls_hydrogen_treatment constr
_refine_ls_matrix_type full
_refine_ls_number_parameters 280
_refine_ls_number_reflns 3500
_refine_ls_number_restraints 0
_refine_ls_restrained_S_all 1.008
_refine_ls_R_factor_all 0.0508
_refine_ls_R_factor_gt 0.0398
_refine_ls_shift/su_max 0.001
_refine_ls_shift/su_mean 0.000
_refine_ls_structure_factor_coef Fsqd
_refine_ls_weighting_details 'calc w=1/[\s^2^(Fo^2^)+(0.0590P)^2^+0.2462P] where P=(Fo^2^+2Fc^2^)/3'
_refine_ls_weighting_scheme calc
_refine_ls_wR_factor_gt 0.0976
_refine_ls_wR_factor_ref 0.1033
_reflns_number_gt 2906
_reflns_number_total 3500
_reflns_threshold_expression >2sigma(I)
_cod_data_source_file c1ce00009h.txt
_cod_data_source_block complex_1
_cod_original_sg_symbol_H-M P21/c
_cod_database_code 7206169

loop_
_symmetry_equiv_pos_as_xyz
'x, y, z'
'-x, y+1/2, -z+1/2'
'-x, -y, -z'
'x, -y-1/2, z-1/2'

loop_
_atom_site_label
_atom_site_type_symbol
_atom_site_fract_x
_atom_site_fract_y
_atom_site_fract_z
_atom_site_U_iso_or_equiv
_atom_site_adp_type
_atom_site_occupancy
_atom_site_symmetry_multiplicity
_atom_site_calc_flag
_atom_site_refinement_flags
_atom_site_disorder_assembly
_atom_site_disorder_group
Ru1 Ru 0.70307(3) 0.65532(3) 0.84371(2) 0.03197(14) Uani 1 1 d . . .
N1 N 0.8878(3) 0.7140(2) 0.9816(2) 0.0313(7) Uani 1 1 d . . .
N2 N 1.0173(4) 0.8576(3) 1.0712(2) 0.0402(9) Uani 1 1 d . . .
N3 N 0.7283(3) 0.8007(3) 0.8036(2) 0.0336(7) Uani 1 1 d . . .
N4 N 0.8555(4) 0.9476(3) 0.8478(2) 0.0406(8) Uani 1 1 d . . .
H4B H 0.9080 1.0011 0.8845 0.061 Uiso 1 1 d R . .
N5 N 0.5154(3) 0.6165(3) 0.7035(2) 0.0331(7) Uani 1 1 d . . .
N6 N 0.4022(3) 0.5513(3) 0.5486(2) 0.0377(8) Uani 1 1 d . . .
N7 N 0.7825(3) 0.5940(3) 0.7776(2) 0.0341(8) Uani 1 1 d . . .
N8 N 0.7330(4) 0.5350(3) 0.6406(2) 0.0431(9) Uani 1 1 d . . .
H8B H 0.6762 0.5190 0.5764 0.065 Uiso 1 1 d R . .
N9 N 0.6996(3) 0.5188(3) 0.9038(2) 0.0340(8) Uani 1 1 d . . .
N10 N 0.6407(4) 0.4373(3) 0.9861(2) 0.0394(8) Uani 1 1 d . . .
N11 N 0.5921(4) 0.7029(3) 0.8881(2) 0.0359(8) Uani 1 1 d . . .
N12 N 0.4885(4) 0.6611(3) 0.9498(3) 0.0422(9) Uani 1 1 d . . .
H12B H 0.4537 0.6183 0.9706 0.063 Uiso 1 1 d R . .
C1 C 0.9697(4) 0.6914(3) 1.0817(3) 0.0395(10) Uani 1 1 d . . .
H1A H 0.9678 0.6331 1.1075 0.059 Uiso 1 1 d R . .
C2 C 1.0484(5) 0.7765(3) 1.1354(3) 0.0448(11) Uani 1 1 d . . .
H2A H 1.1095 0.7813 1.2005 0.067 Uiso 1 1 d R . .
C3 C 0.9201(4) 0.8148(3) 0.9798(3) 0.0317(9) Uani 1 1 d . . .
C4 C 0.8373(4) 0.8595(3) 0.8800(3) 0.0331(9) Uani 1 1 d . . .
C5 C 0.7514(5) 0.9434(4) 0.7441(3) 0.0501(12) Uani 1 1 d . . .
H5A H 0.7443 0.9983 0.7074 0.075 Uiso 1 1 d R . .
C6 C 0.6759(5) 0.8532(3) 0.7175(3) 0.0472(11) Uani 1 1 d . . .
H6A H 0.5944 0.8290 0.6571 0.071 Uiso 1 1 d R . .
C7 C 0.3715(4) 0.6146(3) 0.6526(3) 0.0399(10) Uani 1 1 d . . .
H7A H 0.3470 0.6312 0.6873 0.060 Uiso 1 1 d R . .
C8 C 0.3028(4) 0.5750(3) 0.5587(3) 0.0425(10) Uani 1 1 d . . .
H8A H 0.2065 0.5661 0.5035 0.064 Uiso 1 1 d R . .
C9 C 0.5282(4) 0.5770(3) 0.6380(3) 0.0333(9) Uani 1 1 d . . .
C10 C 0.6776(4) 0.5665(3) 0.6808(3) 0.0343(9) Uani 1 1 d . . .
C11 C 0.8814(5) 0.5433(4) 0.7144(3) 0.0478(11) Uani 1 1 d . . .
H11A H 0.9387 0.5319 0.7003 0.072 Uiso 1 1 d R . .
C12 C 0.9116(4) 0.5790(4) 0.7983(3) 0.0438(11) Uani 1 1 d . . .
H12A H 1.0003 0.6006 0.8630 0.066 Uiso 1 1 d R . .
C13 C 0.7475(4) 0.4160(3) 0.9211(3) 0.0401(10) Uani 1 1 d . . .
H13A H 0.7992 0.3872 0.9059 0.060 Uiso 1 1 d R . .
C14 C 0.7103(5) 0.3681(3) 0.9702(3) 0.0440(11) Uani 1 1 d . . .
H14A H 0.7144 0.3001 0.9854 0.066 Uiso 1 1 d R . .
C15 C 0.6355(4) 0.5267(3) 0.9440(3) 0.0322(9) Uani 1 1 d . . .
C16 C 0.5714(4) 0.6268(3) 0.9304(3) 0.0343(9) Uani 1 1 d . . .
C17 C 0.4567(6) 0.7646(4) 0.9194(4) 0.0515(12) Uani 1 1 d . . .
H17A H 0.3842 0.8076 0.9139 0.077 Uiso 1 1 d R . .
C18 C 0.5186(5) 0.7896(4) 0.8809(3) 0.0472(11) Uani 1 1 d . . .
H18A H 0.5171 0.8491 0.8564 0.071 Uiso 1 1 d R . .

loop_
_atom_site_aniso_label
_atom_site_aniso_U_11
_atom_site_aniso_U_22
_atom_site_aniso_U_33
_atom_site_aniso_U_23
_atom_site_aniso_U_13
_atom_site_aniso_U_12
Ru1 0.0369(2) 0.0309(2) 0.0293(2) -0.00631(14) 0.02233(17) -0.00800(14)
N1 0.0372(17) 0.0255(19) 0.0286(17) -0.0034(14) 0.0206(16) -0.0048(15)
N2 0.0407(19) 0.039(2) 0.0300(19) -0.0045(15) 0.0185(17) -0.0124(16)
N3 0.0382(18) 0.0313(19) 0.0264(18) -0.0027(15) 0.0192(16) -0.0055(16)
N4 0.052(2) 0.031(2) 0.036(2) -0.0026(16) 0.0284(18) -0.0099(17)
N5 0.0349(17) 0.0326(19) 0.0323(18) -0.0080(15) 0.0223(16) -0.0098(15)
N6 0.0379(18) 0.040(2) 0.0336(19) -0.0085(16) 0.0229(17) -0.0105(16)
N7 0.0360(17) 0.038(2) 0.0294(18) -0.0043(15) 0.0218(16) -0.0049(16)
N8 0.0388(18) 0.061(3) 0.0277(18) -0.0073(17) 0.0212(16) -0.0058(18)
N9 0.0373(18) 0.032(2) 0.0356(18) -0.0069(15) 0.0250(16) -0.0068(15)
N10 0.0431(19) 0.038(2) 0.040(2) 0.0016(16) 0.0285(18) 0.0005(16)
N11 0.0463(19) 0.030(2) 0.0349(19) -0.0059(15) 0.0282(17) -0.0063(16)
N12 0.058(2) 0.035(2) 0.050(2) -0.0024(17) 0.043(2) -0.0019(17)
C1 0.047(2) 0.035(2) 0.031(2) 0.0009(19) 0.024(2) -0.002(2)
C2 0.049(2) 0.045(3) 0.028(2) 0.001(2) 0.020(2) -0.002(2)
C3 0.0308(19) 0.032(2) 0.029(2) 0.0005(17) 0.0181(18) -0.0036(17)
C4 0.036(2) 0.028(2) 0.035(2) -0.0043(18) 0.023(2) -0.0035(18)
C5 0.060(3) 0.046(3) 0.038(3) 0.008(2) 0.029(2) -0.005(2)
C6 0.046(2) 0.047(3) 0.028(2) 0.001(2) 0.016(2) -0.003(2)
C7 0.039(2) 0.045(3) 0.042(2) -0.007(2) 0.030(2) -0.006(2)
C8 0.035(2) 0.047(3) 0.039(2) -0.006(2) 0.022(2) -0.007(2)
C9 0.037(2) 0.030(2) 0.031(2) -0.0009(17) 0.0220(19) -0.0041(18)
C10 0.040(2) 0.033(2) 0.035(2) -0.0048(18) 0.027(2) -0.0078(18)
C11 0.039(2) 0.065(3) 0.044(3) -0.008(2) 0.029(2) -0.005(2)
C12 0.033(2) 0.055(3) 0.040(2) -0.004(2) 0.023(2) -0.008(2)
C13 0.040(2) 0.037(3) 0.045(3) -0.003(2) 0.029(2) 0.000(2)
C14 0.042(2) 0.032(3) 0.052(3) 0.001(2) 0.028(2) 0.000(2)
C15 0.034(2) 0.030(2) 0.033(2) -0.0040(18) 0.0220(19) -0.0051(18)
C16 0.040(2) 0.036(3) 0.028(2) -0.0061(18) 0.0223(19) -0.0062(18)
C17 0.076(3) 0.033(3) 0.067(3) -0.004(2) 0.056(3) 0.004(2)
C18 0.070(3) 0.031(3) 0.057(3) 0.000(2) 0.048(3) 0.000(2)

loop_
_atom_type_symbol
_atom_type_description
_atom_type_scat_dispersion_real
_atom_type_scat_dispersion_imag
_atom_type_scat_source
C C 0.0033 0.0016 'International Tables Vol C Tables 4.2.6.8 and 6.1.1.4'
H H 0.0000 0.0000 'International Tables Vol C Tables 4.2.6.8 and 6.1.1.4'
N N 0.0061 0.0033 'International Tables Vol C Tables 4.2.6.8 and 6.1.1.4'
Ru Ru -1.2594 0.8363 'International Tables Vol C Tables 4.2.6.8 and 6.1.1.4'

loop_
_geom_angle_atom_site_label_1
_geom_angle_atom_site_label_2
_geom_angle_atom_site_label_3
_geom_angle
_geom_angle_site_symmetry_1
_geom_angle_site_symmetry_3
_geom_angle_publ_flag
N5 Ru1 N9 91.79(13) . . ?
N5 Ru1 N11 91.84(13) . . ?
N9 Ru1 N11 78.99(13) . . ?
N5 Ru1 N3 96.00(12) . . ?
N9 Ru1 N3 171.96(12) . . ?
N11 Ru1 N3 98.69(13) . . ?
N5 Ru1 N1 173.05(13) . . ?
N9 Ru1 N1 94.35(12) . . ?
N11 Ru1 N1 86.14(12) . . ?
N3 Ru1 N1 77.76(12) . . ?
N5 Ru1 N7 78.57(12) . . ?
N9 Ru1 N7 98.44(12) . . ?
N11 Ru1 N7 170.03(13) . . ?
N3 Ru1 N7 85.12(13) . . ?
N1 Ru1 N7 103.71(12) . . ?
C3 N1 C1 104.6(3) . . ?
C3 N1 Ru1 115.0(2) . . ?
C1 N1 Ru1 137.8(3) . . ?
C3 N2 C2 103.3(3) . . ?
C4 N3 C6 105.8(3) . . ?
C4 N3 Ru1 115.4(3) . . ?
C6 N3 Ru1 138.2(3) . . ?
C4 N4 C5 105.2(3) . . ?
C4 N4 H4B 126.0 . . ?
C5 N4 H4B 127.4 . . ?
C7 N5 C9 104.9(3) . . ?
C7 N5 Ru1 138.2(3) . . ?
C9 N5 Ru1 116.8(2) . . ?
C9 N6 C8 103.2(3) . . ?
C10 N7 C12 105.8(3) . . ?
C10 N7 Ru1 113.4(2) . . ?
C12 N7 Ru1 140.5(3) . . ?
C10 N8 C11 107.0(3) . . ?
C10 N8 H8B 120.7 . . ?
C11 N8 H8B 132.1 . . ?
C15 N9 C13 105.1(3) . . ?
C15 N9 Ru1 114.9(3) . . ?
C13 N9 Ru1 140.0(3) . . ?
C15 N10 C14 103.9(3) . . ?
C16 N11 C18 106.0(3) . . ?
C16 N11 Ru1 114.4(3) . . ?
C18 N11 Ru1 139.3(3) . . ?
C16 N12 C17 106.2(4) . . ?
C16 N12 H12B 123.2 . . ?
C17 N12 H12B 130.1 . . ?
C2 C1 N1 108.5(4) . . ?
C2 C1 H1A 124.6 . . ?
N1 C1 H1A 126.8 . . ?
C1 C2 N2 109.9(4) . . ?
C1 C2 H2A 125.9 . . ?
N2 C2 H2A 124.2 . . ?
N2 C3 N1 113.7(3) . . ?
N2 C3 C4 131.4(4) . . ?
N1 C3 C4 114.8(3) . . ?
N3 C4 N4 112.0(3) . . ?
N3 C4 C3 116.1(3) . . ?
N4 C4 C3 131.6(4) . . ?
C6 C5 N4 108.6(4) . . ?
C6 C5 H5A 132.6 . . ?
N4 C5 H5A 118.8 . . ?
C5 C6 N3 108.3(4) . . ?
C5 C6 H6A 131.9 . . ?
N3 C6 H6A 119.1 . . ?
N5 C7 C8 107.8(3) . . ?
N5 C7 H7A 115.6 . . ?
C8 C7 H7A 136.2 . . ?
C7 C8 N6 110.2(4) . . ?
C7 C8 H8A 132.0 . . ?
N6 C8 H8A 117.7 . . ?
N6 C9 N5 113.9(3) . . ?
N6 C9 C10 132.4(4) . . ?
N5 C9 C10 113.7(3) . . ?
N8 C10 N7 111.1(3) . . ?
N8 C10 C9 131.4(4) . . ?
N7 C10 C9 117.5(3) . . ?
C12 C11 N8 107.6(4) . . ?
C12 C11 H11A 131.3 . . ?
N8 C11 H11A 120.8 . . ?
C11 C12 N7 108.4(4) . . ?
C11 C12 H12A 132.7 . . ?
N7 C12 H12A 118.5 . . ?
C14 C13 N9 107.1(4) . . ?
C14 C13 H13A 126.6 . . ?
N9 C13 H13A 126.2 . . ?
C13 C14 N10 110.8(4) . . ?
C13 C14 H14A 130.3 . . ?
N10 C14 H14A 118.4 . . ?
N10 C15 N9 113.1(3) . . ?
N10 C15 C16 132.1(3) . . ?
N9 C15 C16 114.8(3) . . ?
N12 C16 N11 111.1(4) . . ?
N12 C16 C15 132.1(4) . . ?
N11 C16 C15 116.7(3) . . ?
C18 C17 N12 108.2(4) . . ?
C18 C17 H17A 125.8 . . ?
N12 C17 H17A 124.8 . . ?
C17 C18 N11 108.5(4) . . ?
C17 C18 H18A 128.6 . . ?
N11 C18 H18A 122.9 . . ?

loop_
_geom_bond_atom_site_label_1
_geom_bond_atom_site_label_2
_geom_bond_distance
_geom_bond_site_symmetry_2
_geom_bond_publ_flag
Ru1 N5 2.033(3) . ?
Ru1 N9 2.041(3) . ?
Ru1 N11 2.047(3) . ?
Ru1 N3 2.066(3) . ?
Ru1 N1 2.078(3) . ?
Ru1 N7 2.092(3) . ?
N1 C3 1.343(5) . ?
N1 C1 1.365(5) . ?
N2 C3 1.332(5) . ?
N2 C2 1.382(5) . ?
N3 C4 1.333(5) . ?
N3 C6 1.366(5) . ?
N4 C4 1.335(5) . ?
N4 C5 1.374(5) . ?
N4 H4B 0.8620 . ?
N5 C7 1.348(5) . ?
N5 C9 1.355(5) . ?
N6 C9 1.328(5) . ?
N6 C8 1.371(5) . ?
N7 C10 1.337(5) . ?
N7 C12 1.376(5) . ?
N8 C10 1.321(5) . ?
N8 C11 1.372(5) . ?
N8 H8B 0.8750 . ?
N9 C15 1.360(5) . ?
N9 C13 1.378(5) . ?
N10 C15 1.332(5) . ?
N10 C14 1.372(5) . ?
N11 C16 1.339(5) . ?
N11 C18 1.371(5) . ?
N12 C16 1.335(5) . ?
N12 C17 1.373(5) . ?
N12 H12B 0.9012 . ?
C1 C2 1.335(6) . ?
C1 H1A 0.8750 . ?
C2 H2A 0.8629 . ?
C3 C4 1.445(5) . ?
C5 C6 1.344(6) . ?
C5 H5A 0.9130 . ?
C6 H6A 0.9059 . ?
C7 C8 1.363(6) . ?
C7 H7A 0.8621 . ?
C8 H8A 0.9134 . ?
C9 C10 1.450(5) . ?
C11 C12 1.342(6) . ?
C11 H11A 0.8941 . ?
C12 H12A 0.9590 . ?
C13 C14 1.354(6) . ?
C13 H13A 0.9084 . ?
C14 H14A 0.8942 . ?
C15 C16 1.425(6) . ?
C17 C18 1.341(6) . ?
C17 H17A 0.9881 . ?
C18 H18A 0.8627 . ?
